data_1555876
loop_
_publ_author_name
'Son, Jeong-Yu'
'Kim, Jonghye'
'Han, Sang Hoon'
'Kim, Sung Hong'
'Lee, Phil Ho'

_publ_section_title
;
 Regioselective Synthesis of Dihydrothiophenes and Thiophenes via the
 Rhodium-Catalyzed Transannulation of 1,2,3-Thiadiazoles with Alkenes.
;
_journal_issue 20
_journal_name_full 'Organic letters'
_journal_page_first 5408
_journal_page_last 5411
_journal_paper_doi 10.1021/acs.orglett.6b02805
_journal_volume 18
_journal_year 2016
_chemical_formula_sum 'C19 H17 Br O2 S'
_chemical_formula_weight 389.29
_chemical_name_common SJY-005
_space_group_crystal_system orthorhombic
_space_group_IT_number 61
_space_group_name_Hall '-P 2ac 2ab'
_space_group_name_H-M_alt 'P b c a'
_atom_sites_solution_hydrogens geom
_cell_angle_alpha 90
_cell_angle_beta 90
_cell_angle_gamma 90
_cell_formula_units_Z 8
_cell_length_a 14.8765(6)
_cell_length_b 9.6372(4)
_cell_length_c 24.3534(9)
_cell_measurement_reflns_used 113
_cell_measurement_temperature 296.(2)
_cell_measurement_theta_max 18.8334
_cell_measurement_theta_min 3.1807
_cell_volume 3491.5(2)
_computing_cell_refinement 'APEX2 v2014.1-1 (Bruker AXS)'
_computing_data_collection 'Bruker Instrument Service v2013.12.0.0'
_computing_data_reduction 'SAINT V8.34A (Bruker AXS Inc., 2013)'
_computing_structure_refinement 'SHELXL-2013 (Sheldrick, 2013)'
_diffrn_ambient_temperature 296.(2)
_diffrn_detector_area_resol_mean 8.3333
_diffrn_measured_fraction_theta_full 0.998
_diffrn_measured_fraction_theta_max 0.998
_diffrn_measurement_device_type 'Bruker APEX-II CCD'
_diffrn_measurement_method '\f and \w scans'
_diffrn_radiation_wavelength 0.71073
_diffrn_reflns_av_R_equivalents 0.0665
_diffrn_reflns_av_unetI/netI 0.0244
_diffrn_reflns_limit_h_max 19
_diffrn_reflns_limit_h_min -19
_diffrn_reflns_limit_k_max 12
_diffrn_reflns_limit_k_min -12
_diffrn_reflns_limit_l_max 32
_diffrn_reflns_limit_l_min -32
_diffrn_reflns_number 101803
_diffrn_reflns_theta_full 28.45
_diffrn_reflns_theta_max 28.45
_diffrn_reflns_theta_min 1.67
_exptl_absorpt_coefficient_mu 2.481
_exptl_absorpt_correction_T_max 0.66
_exptl_absorpt_correction_T_min 0.43
_exptl_absorpt_correction_type multi-scan
_exptl_absorpt_process_details 'SADABS V2012/1 (Bruker AXS Inc.)'
_exptl_crystal_colour colourless
_exptl_crystal_density_diffrn 1.481
_exptl_crystal_density_method 'not measured'
_exptl_crystal_description block
_exptl_crystal_F_000 1584
_exptl_crystal_size_max 0.320
_exptl_crystal_size_mid 0.200
_exptl_crystal_size_min 0.180
_refine_diff_density_max 0.557
_refine_diff_density_min -0.485
_refine_ls_extinction_method none
_refine_ls_goodness_of_fit_ref 1.080
_refine_ls_hydrogen_treatment constr
_refine_ls_matrix_type full
_refine_ls_number_parameters 209
_refine_ls_number_reflns 4391
_refine_ls_number_restraints 0
_refine_ls_restrained_S_all 1.080
_refine_ls_R_factor_all 0.0998
_refine_ls_R_factor_gt 0.0590
_refine_ls_shift/su_max 0.002
_refine_ls_shift/su_mean 0.000
_refine_ls_structure_factor_coef Fsqd
_refine_ls_weighting_details 'w=1/[\s^2^(Fo^2^)+(0.0406P)^2^+4.4447P] where P=(Fo^2^+2Fc^2^)/3'
_refine_ls_weighting_scheme calc
_refine_ls_wR_factor_gt 0.1160
_refine_ls_wR_factor_ref 0.1343
_reflns_number_gt 2840
_reflns_number_total 4391
_reflns_threshold_expression 'I > 2\s(I)'
_cod_data_source_file ol6b02805_si_003.cif
_cod_data_source_block I
_cod_database_code 1555876

loop_
_space_group_symop_operation_xyz
'x, y, z'
'-x+1/2, -y, z+1/2'
'-x, y+1/2, -z+1/2'
'x+1/2, -y+1/2, -z'
'-x, -y, -z'
'x-1/2, y, -z-1/2'
'x, -y-1/2, z-1/2'
'-x-1/2, y-1/2, z'

loop_
_atom_site_type_symbol
_atom_site_label
_atom_site_fract_x
_atom_site_fract_y
_atom_site_fract_z
_atom_site_U_iso_or_equiv
_atom_site_adp_type
_atom_site_calc_flag
_atom_site_refinement_flags_adp
_atom_site_refinement_flags_posn
_atom_site_occupancy
Br Br1 0.25125(3) 0.06574(7) 1.22536(2) 0.0958(2) Uani d . . 1
C C1 0.4625(2) 0.2469(3) 1.02093(12) 0.0403(7) Uani d . . 1
C C2 0.44343(19) 0.3188(3) 0.97540(12) 0.0388(6) Uani d . . 1
C C3 0.5199(2) 0.3286(3) 0.93413(13) 0.0421(7) Uani d . . 1
H H3 0.5262 0.4259 0.923 0.05 Uiso calc U R 1
C C4 0.6067(2) 0.2850(4) 0.96484(14) 0.0513(8) Uani d . . 1
H H4A 0.6403 0.3665 0.9761 0.062 Uiso calc U R 1
H H4B 0.6446 0.2294 0.941 0.062 Uiso calc U R 1
C C5 0.4050(2) 0.2101(3) 1.06886(12) 0.0408(7) Uani d . . 1
C C6 0.4206(3) 0.2734(4) 1.11923(14) 0.0560(9) Uani d . . 1
H H6 0.4635 0.3432 1.1221 0.067 Uiso calc U R 1
C C7 0.3727(3) 0.2331(4) 1.16515(14) 0.0634(10) Uani d . . 1
H H7 0.3823 0.2768 1.1987 0.076 Uiso calc U R 1
C C8 0.3110(2) 0.1283(4) 1.16093(13) 0.0559(9) Uani d . . 1
C C9 0.2943(2) 0.0646(4) 1.11180(15) 0.0580(9) Uani d . . 1
H H9 0.2519 -0.006 1.1095 0.07 Uiso calc U R 1
C C10 0.3412(2) 0.1065(4) 1.06559(13) 0.0495(8) Uani d . . 1
H H10 0.3295 0.0643 1.032 0.059 Uiso calc U R 1
C C11 0.3561(2) 0.3844(3) 0.96471(13) 0.0452(7) Uani d . . 1
C C12 0.2788(3) 0.5371(4) 0.90471(17) 0.0662(10) Uani d . . 1
H H12A 0.2575 0.5933 0.9351 0.079 Uiso calc U R 1
H H12B 0.2323 0.4706 0.8953 0.079 Uiso calc U R 1
C C13 0.2994(3) 0.6264(5) 0.85673(17) 0.0814(13) Uani d . . 1
H H13A 0.3419 0.6964 0.8673 0.122 Uiso calc U R 1
H H13B 0.2452 0.6697 0.844 0.122 Uiso calc U R 1
H H13C 0.3245 0.5707 0.8279 0.122 Uiso calc U R 1
C C14 0.5050(2) 0.2419(3) 0.88292(12) 0.0405(7) Uani d . . 1
C C15 0.4614(2) 0.1164(3) 0.88400(15) 0.0549(8) Uani d . . 1
H H15 0.4364 0.0851 0.9167 0.066 Uiso calc U R 1
C C16 0.4540(3) 0.0355(4) 0.83720(17) 0.0648(10) Uani d . . 1
H H16 0.4238 -0.049 0.8386 0.078 Uiso calc U R 1
C C17 0.4907(3) 0.0796(4) 0.78916(17) 0.0712(11) Uani d . . 1
H H17 0.4853 0.0258 0.7576 0.085 Uiso calc U R 1
C C18 0.5351(4) 0.2018(5) 0.78743(17) 0.0850(14) Uani d . . 1
H H18 0.5611 0.2313 0.7547 0.102 Uiso calc U R 1
C C19 0.5422(3) 0.2832(4) 0.83379(15) 0.0690(11) Uani d . . 1
H H19 0.5725 0.3674 0.8318 0.083 Uiso calc U R 1
O O1 0.28924(17) 0.3718(3) 0.99184(11) 0.0670(7) Uani d . . 1
O O2 0.36041(16) 0.4654(2) 0.91995(9) 0.0556(6) Uani d . . 1
S S1 0.57307(6) 0.18529(9) 1.02443(4) 0.0528(2) Uani d . . 1

loop_
_atom_site_aniso_label
_atom_site_aniso_U_11
_atom_site_aniso_U_22
_atom_site_aniso_U_33
_atom_site_aniso_U_12
_atom_site_aniso_U_13
_atom_site_aniso_U_23
Br1 0.0834(3) 0.1492(5) 0.0548(2) 0.0130(3) 0.0155(2) 0.0380(3)
C1 0.0395(15) 0.0340(15) 0.0474(17) -0.0004(13) -0.0017(13) -0.0041(13)
C2 0.0425(16) 0.0330(14) 0.0409(15) -0.0005(13) 0.0018(13) 0.0007(12)
C3 0.0415(16) 0.0338(15) 0.0509(18) -0.0051(13) 0.0051(13) 0.0049(13)
C4 0.0405(17) 0.058(2) 0.0550(19) -0.0090(15) 0.0004(15) -0.0003(16)
C5 0.0436(17) 0.0357(16) 0.0430(16) 0.0068(13) -0.0015(13) 0.0034(13)
C6 0.069(2) 0.048(2) 0.0501(19) -0.0055(17) -0.0040(17) -0.0037(16)
C7 0.079(3) 0.071(2) 0.0397(18) 0.008(2) -0.0038(17) -0.0062(17)
C8 0.051(2) 0.076(2) 0.0415(18) 0.0140(19) 0.0051(15) 0.0157(17)
C9 0.0479(19) 0.067(2) 0.059(2) -0.0042(18) 0.0036(17) 0.0112(18)
C10 0.0506(19) 0.055(2) 0.0427(17) -0.0029(16) -0.0011(14) -0.0042(15)
C11 0.0499(19) 0.0366(16) 0.0491(17) 0.0027(14) 0.0011(15) 0.0032(14)
C12 0.062(2) 0.065(2) 0.072(2) 0.0154(19) -0.0121(19) 0.016(2)
C13 0.101(3) 0.077(3) 0.066(3) 0.000(3) -0.026(2) 0.016(2)
C14 0.0375(15) 0.0387(16) 0.0454(17) 0.0038(14) 0.0000(13) 0.0070(13)
C15 0.061(2) 0.0460(19) 0.057(2) -0.0086(17) 0.0084(17) 0.0003(16)
C16 0.072(3) 0.047(2) 0.075(3) -0.0071(19) -0.004(2) -0.0076(19)
C17 0.089(3) 0.069(3) 0.056(2) 0.006(2) -0.009(2) -0.016(2)
C18 0.121(4) 0.090(3) 0.044(2) -0.014(3) 0.013(2) 0.002(2)
C19 0.091(3) 0.064(2) 0.053(2) -0.021(2) 0.012(2) 0.0079(18)
O1 0.0484(13) 0.0803(17) 0.0722(17) 0.0187(13) 0.0140(13) 0.0256(14)
O2 0.0562(14) 0.0547(14) 0.0560(14) 0.0126(11) 0.0022(11) 0.0152(11)
S1 0.0409(4) 0.0624(5) 0.0552(5) 0.0035(4) -0.0034(4) 0.0099(4)

loop_
_atom_type_symbol
_atom_type_description
_atom_type_scat_dispersion_real
_atom_type_scat_dispersion_imag
_atom_type_scat_source
C C 0.0033 0.0016 'International Tables Vol C Tables 4.2.6.8 and 6.1.1.4'
H H 0.0000 0.0000 'International Tables Vol C Tables 4.2.6.8 and 6.1.1.4'
O O 0.0106 0.0060 'International Tables Vol C Tables 4.2.6.8 and 6.1.1.4'
S S 0.1246 0.1234 'International Tables Vol C Tables 4.2.6.8 and 6.1.1.4'
Br Br -0.2901 2.4595 'International Tables Vol C Tables 4.2.6.8 and 6.1.1.4'

loop_
_geom_angle_atom_site_label_1
_geom_angle_atom_site_label_2
_geom_angle_atom_site_label_3
_geom_angle
C2 C1 C5 130.6(3)
C2 C1 S1 114.5(2)
C5 C1 S1 114.8(2)
C1 C2 C11 123.9(3)
C1 C2 C3 114.9(3)
C11 C2 C3 121.2(3)
C14 C3 C2 113.5(2)
C14 C3 C4 111.7(3)
C2 C3 C4 106.7(2)
C14 C3 H3 108.3
C2 C3 H3 108.3
C4 C3 H3 108.3
C3 C4 S1 107.5(2)
C3 C4 H4A 110.2
S1 C4 H4A 110.2
C3 C4 H4B 110.2
S1 C4 H4B 110.2
H4A C4 H4B 108.5
C10 C5 C6 118.9(3)
C10 C5 C1 121.5(3)
C6 C5 C1 119.4(3)
C7 C6 C5 120.3(3)
C7 C6 H6 119.8
C5 C6 H6 119.8
C8 C7 C6 119.5(3)
C8 C7 H7 120.2
C6 C7 H7 120.2
C9 C8 C7 121.2(3)
C9 C8 Br1 119.7(3)
C7 C8 Br1 119.0(3)
C8 C9 C10 119.3(3)
C8 C9 H9 120.3
C10 C9 H9 120.3
C5 C10 C9 120.7(3)
C5 C10 H10 119.7
C9 C10 H10 119.7
O1 C11 O2 123.0(3)
O1 C11 C2 126.3(3)
O2 C11 C2 110.6(3)
O2 C12 C13 107.8(3)
O2 C12 H12A 110.2
C13 C12 H12A 110.2
O2 C12 H12B 110.2
C13 C12 H12B 110.2
H12A C12 H12B 108.5
C12 C13 H13A 109.5
C12 C13 H13B 109.5
H13A C13 H13B 109.5
C12 C13 H13C 109.5
H13A C13 H13C 109.5
H13B C13 H13C 109.5
C15 C14 C19 117.4(3)
C15 C14 C3 122.6(3)
C19 C14 C3 119.8(3)
C14 C15 C16 121.2(3)
C14 C15 H15 119.4
C16 C15 H15 119.4
C17 C16 C15 120.0(4)
C17 C16 H16 120.0
C15 C16 H16 120.0
C18 C17 C16 119.7(4)
C18 C17 H17 120.1
C16 C17 H17 120.1
C17 C18 C19 120.5(4)
C17 C18 H18 119.8
C19 C18 H18 119.8
C14 C19 C18 121.1(4)
C14 C19 H19 119.4
C18 C19 H19 119.4
C11 O2 C12 116.5(3)
C1 S1 C4 92.31(15)

loop_
_geom_bond_atom_site_label_1
_geom_bond_atom_site_label_2
_geom_bond_distance
Br1 C8 1.901(3)
C1 C2 1.338(4)
C1 C5 1.490(4)
C1 S1 1.751(3)
C2 C11 1.468(4)
C2 C3 1.521(4)
C3 C14 1.518(4)
C3 C4 1.550(4)
C3 H3 0.98
C4 S1 1.811(3)
C4 H4A 0.97
C4 H4B 0.97
C5 C10 1.381(4)
C5 C6 1.390(4)
C6 C7 1.382(5)
C6 H6 0.93
C7 C8 1.368(5)
C7 H7 0.93
C8 C9 1.367(5)
C9 C10 1.384(5)
C9 H9 0.93
C10 H10 0.93
C11 O1 1.200(4)
C11 O2 1.343(4)
C12 O2 1.445(4)
C12 C13 1.483(5)
C12 H12A 0.97
C12 H12B 0.97
C13 H13A 0.96
C13 H13B 0.96
C13 H13C 0.96
C14 C15 1.373(4)
C14 C19 1.377(5)
C15 C16 1.385(5)
C15 H15 0.93
C16 C17 1.359(6)
C16 H16 0.93
C17 C18 1.352(6)
C17 H17 0.93
C18 C19 1.379(5)
C18 H18 0.93
C19 H19 0.93
